data_4064386
loop_
_publ_author_name
'Tan, Xing'
'Li, Bin'
'Xu, Shansheng'
'Song, Haibin'
'Wang, Baiquan'

_publ_section_title
;
 Trinuclear and Tetranuclear Ruthenium Carbonyl Clusters Derived from
 Indenylphosphines: Cleavage of C&#x2212;H and C&#x2212;P Bonds
;
_journal_issue 8
_journal_name_full Organometallics
_journal_page_first 2308
_journal_paper_doi 10.1021/om200072g
_journal_volume 30
_journal_year 2011
_chemical_formula_sum 'C32 H23 O8 P Ru3'
_chemical_formula_weight 869.68
_chemical_name_systematic
; 
 ? 
;
_space_group_IT_number 14
_symmetry_cell_setting monoclinic
_symmetry_space_group_name_Hall '-P 2ybc'
_symmetry_space_group_name_H-M 'P 1 21/c 1'
_atom_sites_solution_hydrogens geom
_atom_sites_solution_primary direct
_atom_sites_solution_secondary difmap
_audit_creation_method SHELXL-97
_cell_angle_alpha 90.00
_cell_angle_beta 101.79(3)
_cell_angle_gamma 90.00
_cell_formula_units_Z 4
_cell_length_a 11.529(2)
_cell_length_b 18.246(4)
_cell_length_c 14.917(3)
_cell_measurement_reflns_used 9901
_cell_measurement_temperature 113(2)
_cell_measurement_theta_max 27.881
_cell_measurement_theta_min 2.122
_cell_volume 3071.7(11)
_computing_cell_refinement crystalclear
_computing_data_collection 'crystalclear(Rigaku/MSC Inc., 2005)'
_computing_data_reduction crystalclear
_computing_molecular_graphics 'Bruker SHELXTL'
_computing_publication_material 'Bruker SHELXTL'
_computing_structure_refinement 'SHELXL-97 (Sheldrick, 1997)'
_computing_structure_solution 'SHELXS-97 (Sheldrick, 1990)'
_diffrn_ambient_temperature 113(2)
_diffrn_detector_area_resol_mean 7.31
_diffrn_measured_fraction_theta_full 0.998
_diffrn_measured_fraction_theta_max 0.998
_diffrn_measurement_device_type 'rigaku saturn CCD area detector'
_diffrn_measurement_method '\w and \f scans'
_diffrn_radiation_monochromator confocal
_diffrn_radiation_source 'rotating anode'
_diffrn_radiation_type MoK\a
_diffrn_radiation_wavelength 0.71073
_diffrn_reflns_av_R_equivalents 0.0376
_diffrn_reflns_av_sigmaI/netI 0.0305
_diffrn_reflns_limit_h_max 13
_diffrn_reflns_limit_h_min -13
_diffrn_reflns_limit_k_max 21
_diffrn_reflns_limit_k_min -16
_diffrn_reflns_limit_l_max 17
_diffrn_reflns_limit_l_min -17
_diffrn_reflns_number 23170
_diffrn_reflns_theta_full 25.02
_diffrn_reflns_theta_max 25.02
_diffrn_reflns_theta_min 2.12
_diffrn_standards_decay_% 0
_diffrn_standards_interval_count 0
_diffrn_standards_interval_time 0
_diffrn_standards_number 0
_exptl_absorpt_coefficient_mu 1.559
_exptl_absorpt_correction_T_max 0.9403
_exptl_absorpt_correction_T_min 0.7456
_exptl_absorpt_correction_type multi-scan
_exptl_absorpt_process_details crystalclear
_exptl_crystal_colour yellow
_exptl_crystal_density_diffrn 1.881
_exptl_crystal_density_method 'not measured'
_exptl_crystal_description prism
_exptl_crystal_F_000 1704
_exptl_crystal_size_max 0.20
_exptl_crystal_size_mid 0.06
_exptl_crystal_size_min 0.04
_refine_diff_density_max 0.594
_refine_diff_density_min -0.530
_refine_diff_density_rms 0.099
_refine_ls_extinction_coef 0.00609(18)
_refine_ls_extinction_expression Fc^*^=kFc[1+0.001xFc^2^\l^3^/sin(2\q)]^-1/4^
_refine_ls_extinction_method SHELXL
_refine_ls_goodness_of_fit_ref 1.095
_refine_ls_hydrogen_treatment mixed
_refine_ls_matrix_type full
_refine_ls_number_parameters 408
_refine_ls_number_reflns 5419
_refine_ls_number_restraints 0
_refine_ls_restrained_S_all 1.095
_refine_ls_R_factor_all 0.0264
_refine_ls_R_factor_gt 0.0237
_refine_ls_shift/su_max 0.003
_refine_ls_shift/su_mean 0.000
_refine_ls_structure_factor_coef Fsqd
_refine_ls_weighting_details 'calc w=1/[\s^2^(Fo^2^)+(0.0341P)^2^+0.0000P] where P=(Fo^2^+2Fc^2^)/3'
_refine_ls_weighting_scheme calc
_refine_ls_wR_factor_gt 0.0579
_refine_ls_wR_factor_ref 0.0590
_reflns_number_gt 4903
_reflns_number_total 5419
_reflns_threshold_expression >2sigma(I)
_cod_data_source_file om200072g_si_001.cif
_cod_data_source_block r91111d
_cod_depositor_comments
;
The following automatic conversions were performed:

'_symmetry_cell_setting' value 'Monoclinic' changed to 'monoclinic'
according to /home/saulius/struct/CIF-dictionaries/cif_core.dic
dictionary named 'cif_core.dic' version 2.4.1 from
2010-06-29.

'_exptl_absorpt_correction_type' value 'MULTI-SCAN'
changed to 'multi-scan' according to
/home/saulius/struct/CIF-dictionaries/cif_core.dic dictionary named
'cif_core.dic' version 2.4.1 from 2010-06-29.

Automatic conversion script
Id: cif_fix_values 1715 2011-07-08 13:25:40Z adriana 
;
_cod_original_cell_volume 3071.6(11)
_cod_original_sg_symbol_H-M P2(1)/c
_cod_database_code 4064386

loop_
_symmetry_equiv_pos_as_xyz
'x, y, z'
'-x, y+1/2, -z+1/2'
'-x, -y, -z'
'x, -y-1/2, z-1/2'

loop_
_atom_site_label
_atom_site_type_symbol
_atom_site_fract_x
_atom_site_fract_y
_atom_site_fract_z
_atom_site_U_iso_or_equiv
_atom_site_adp_type
_atom_site_occupancy
_atom_site_symmetry_multiplicity
_atom_site_calc_flag
_atom_site_refinement_flags
Ru1 Ru 0.397018(18) 1.033643(10) 0.655626(13) 0.01195(7) Uani 1 1 d .
Ru2 Ru 0.164176(18) 0.971991(11) 0.633175(13) 0.01075(7) Uani 1 1 d .
Ru3 Ru 0.381400(17) 0.879191(10) 0.677061(13) 0.01137(7) Uani 1 1 d .
P1 P 0.18180(6) 0.99116(3) 0.79368(4) 0.01048(14) Uani 1 1 d .
O1 O 0.66241(17) 1.06393(11) 0.69473(13) 0.0266(5) Uani 1 1 d .
O2 O 0.34542(17) 1.09139(11) 0.45670(12) 0.0278(5) Uani 1 1 d .
O3 O 0.33820(18) 1.18111(10) 0.73338(12) 0.0240(4) Uani 1 1 d .
O4 O 0.17815(17) 0.93462(11) 0.43524(11) 0.0247(5) Uani 1 1 d .
O5 O 0.08585(18) 1.12992(10) 0.58766(12) 0.0254(5) Uani 1 1 d .
O6 O -0.07547(17) 0.89723(10) 0.62467(12) 0.0255(4) Uani 1 1 d .
O7 O 0.38640(18) 0.81652(10) 0.48977(11) 0.0276(5) Uani 1 1 d .
O8 O 0.35548(18) 0.72921(10) 0.75561(12) 0.0256(4) Uani 1 1 d .
C1 C 0.5630(3) 1.05293(14) 0.67863(17) 0.0181(6) Uani 1 1 d .
C2 C 0.3639(2) 1.07046(14) 0.52970(18) 0.0184(6) Uani 1 1 d .
C3 C 0.3565(2) 1.12510(14) 0.70524(16) 0.0158(6) Uani 1 1 d .
C4 C 0.1738(2) 0.94958(13) 0.50850(18) 0.0173(6) Uani 1 1 d .
C5 C 0.1164(2) 1.07148(15) 0.60569(16) 0.0155(6) Uani 1 1 d .
C6 C 0.0140(2) 0.92441(14) 0.62809(16) 0.0164(6) Uani 1 1 d .
C7 C 0.3833(2) 0.83706(13) 0.56204(17) 0.0178(6) Uani 1 1 d .
C8 C 0.3630(2) 0.78688(14) 0.72618(16) 0.0156(6) Uani 1 1 d .
C9 C 0.5623(2) 0.88355(13) 0.75502(16) 0.0159(6) Uani 1 1 d .
H9A H 0.5981 0.8368 0.7759 0.019 Uiso 1 1 calc R
H9B H 0.6157 0.9158 0.7313 0.019 Uiso 1 1 calc R
C10 C 0.4911(2) 0.91747(13) 0.81316(15) 0.0120(5) Uani 1 1 d .
C11 C 0.4123(2) 0.97460(12) 0.77843(16) 0.0110(5) Uani 1 1 d .
C12 C 0.3407(2) 0.99394(13) 0.85072(15) 0.0114(5) Uani 1 1 d .
H12 H 0.3607 1.0441 0.8719 0.014 Uiso 1 1 calc R
C13 C 0.3858(2) 0.94127(13) 0.92965(16) 0.0124(5) Uani 1 1 d .
C14 C 0.3562(2) 0.93860(13) 1.01565(16) 0.0130(5) Uani 1 1 d .
C15 C 0.4122(2) 0.88479(13) 1.07543(16) 0.0157(6) Uani 1 1 d .
H15 H 0.3947 0.8808 1.1334 0.019 Uiso 1 1 calc R
C16 C 0.4933(2) 0.83719(13) 1.05051(16) 0.0159(6) Uani 1 1 d .
H16 H 0.5274 0.8014 1.0920 0.019 Uiso 1 1 calc R
C17 C 0.5263(2) 0.84069(13) 0.96550(16) 0.0143(5) Uani 1 1 d .
C18 C 0.4710(2) 0.89468(13) 0.90485(16) 0.0126(5) Uani 1 1 d .
C19 C 0.2709(2) 0.99146(15) 1.04548(17) 0.0184(6) Uani 1 1 d .
H19A H 0.2512 1.0296 1.0006 0.028 Uiso 1 1 calc R
H19B H 0.3071 1.0126 1.1034 0.028 Uiso 1 1 calc R
H19C H 0.2001 0.9658 1.0514 0.028 Uiso 1 1 calc R
C20 C 0.6146(2) 0.78631(14) 0.94344(17) 0.0210(6) Uani 1 1 d .
H20A H 0.6453 0.7573 0.9967 0.031 Uiso 1 1 calc R
H20B H 0.6784 0.8120 0.9249 0.031 Uiso 1 1 calc R
H20C H 0.5764 0.7549 0.8947 0.031 Uiso 1 1 calc R
C21 C 0.1117(2) 0.91964(13) 0.85087(15) 0.0133(5) Uani 1 1 d .
C22 C 0.1562(2) 0.84841(14) 0.85074(16) 0.0184(6) Uani 1 1 d .
H22 H 0.2200 0.8390 0.8231 0.022 Uiso 1 1 calc R
C23 C 0.1061(3) 0.79174(14) 0.89140(17) 0.0239(6) Uani 1 1 d .
H23 H 0.1363 0.7445 0.8909 0.029 Uiso 1 1 calc R
C24 C 0.0115(3) 0.80504(15) 0.93279(19) 0.0290(7) Uani 1 1 d .
H24 H -0.0223 0.7669 0.9599 0.035 Uiso 1 1 calc R
C25 C -0.0326(3) 0.87528(15) 0.9337(2) 0.0344(8) Uani 1 1 d .
H25 H -0.0966 0.8845 0.9613 0.041 Uiso 1 1 calc R
C26 C 0.0183(2) 0.93232(15) 0.89353(18) 0.0219(6) Uani 1 1 d .
H26 H -0.0110 0.9797 0.8955 0.026 Uiso 1 1 calc R
C27 C 0.1095(2) 1.07668(13) 0.81698(15) 0.0121(5) Uani 1 1 d .
C28 C 0.1696(2) 1.13673(13) 0.86171(16) 0.0154(6) Uani 1 1 d .
H28 H 0.2497 1.1329 0.8884 0.018 Uiso 1 1 calc R
C29 C 0.1100(2) 1.20247(14) 0.86648(17) 0.0197(6) Uani 1 1 d .
H29 H 0.1510 1.2429 0.8949 0.024 Uiso 1 1 calc R
C30 C -0.0096(3) 1.20802(15) 0.82919(17) 0.0233(6) Uani 1 1 d .
H30 H -0.0491 1.2520 0.8331 0.028 Uiso 1 1 calc R
C31 C -0.0707(2) 1.14849(15) 0.78624(18) 0.0218(6) Uani 1 1 d .
H31 H -0.1516 1.1518 0.7625 0.026 Uiso 1 1 calc R
C32 C -0.0107(2) 1.08353(14) 0.77857(16) 0.0168(6) Uani 1 1 d .
H32 H -0.0513 1.0441 0.7474 0.020 Uiso 1 1 calc R
H2 H 0.221(2) 0.8882(13) 0.6671(16) 0.019(7) Uiso 1 1 d .
H1 H 0.426(3) 0.9483(14) 0.6086(18) 0.026(8) Uiso 1 1 d .

loop_
_atom_site_aniso_label
_atom_site_aniso_U_11
_atom_site_aniso_U_22
_atom_site_aniso_U_33
_atom_site_aniso_U_23
_atom_site_aniso_U_13
_atom_site_aniso_U_12
Ru1 0.01310(13) 0.01259(12) 0.01139(12) 0.00027(8) 0.00534(9) -0.00198(8)
Ru2 0.01096(13) 0.01201(12) 0.00949(12) -0.00020(8) 0.00257(9) 0.00029(8)
Ru3 0.01189(13) 0.01161(12) 0.01116(12) -0.00144(8) 0.00366(9) 0.00044(8)
P1 0.0107(3) 0.0105(3) 0.0109(3) -0.0005(2) 0.0038(3) -0.0003(2)
O1 0.0177(12) 0.0333(12) 0.0303(11) -0.0060(9) 0.0082(9) -0.0058(9)
O2 0.0311(13) 0.0386(12) 0.0153(10) 0.0082(9) 0.0083(9) -0.0020(10)
O3 0.0361(13) 0.0152(10) 0.0235(10) -0.0019(8) 0.0130(9) -0.0006(9)
O4 0.0250(12) 0.0391(12) 0.0103(9) -0.0030(8) 0.0040(8) 0.0048(9)
O5 0.0301(12) 0.0195(11) 0.0252(10) 0.0039(8) 0.0026(9) 0.0043(9)
O6 0.0146(11) 0.0301(11) 0.0302(11) 0.0028(9) 0.0010(9) -0.0084(9)
O7 0.0441(14) 0.0253(11) 0.0142(10) -0.0038(8) 0.0080(9) 0.0093(9)
O8 0.0311(13) 0.0167(10) 0.0298(11) 0.0026(9) 0.0083(9) -0.0018(9)
C1 0.0247(18) 0.0182(14) 0.0139(13) -0.0006(11) 0.0100(12) -0.0033(12)
C2 0.0150(15) 0.0201(15) 0.0222(15) -0.0023(12) 0.0091(12) -0.0034(11)
C3 0.0169(15) 0.0208(15) 0.0111(12) 0.0059(11) 0.0058(11) -0.0037(11)
C4 0.0115(14) 0.0171(14) 0.0223(15) 0.0032(11) 0.0013(12) 0.0031(11)
C5 0.0155(15) 0.0202(15) 0.0112(12) 0.0007(11) 0.0033(11) 0.0000(11)
C6 0.0219(16) 0.0154(14) 0.0108(13) 0.0011(10) 0.0006(11) 0.0060(12)
C7 0.0191(15) 0.0133(13) 0.0211(14) 0.0031(11) 0.0044(11) 0.0040(11)
C8 0.0123(14) 0.0198(15) 0.0148(13) -0.0057(11) 0.0026(11) 0.0010(11)
C9 0.0129(14) 0.0167(14) 0.0174(13) -0.0014(11) 0.0016(11) -0.0012(10)
C10 0.0095(13) 0.0143(13) 0.0113(12) -0.0032(10) 0.0003(10) -0.0038(10)
C11 0.0095(13) 0.0114(13) 0.0125(12) -0.0031(10) 0.0035(10) -0.0055(10)
C12 0.0117(14) 0.0113(13) 0.0112(12) -0.0022(10) 0.0024(10) -0.0010(10)
C13 0.0108(13) 0.0127(13) 0.0122(12) -0.0009(10) -0.0010(10) -0.0040(10)
C14 0.0122(14) 0.0144(13) 0.0128(12) -0.0036(10) 0.0036(10) -0.0043(10)
C15 0.0186(15) 0.0198(14) 0.0086(12) -0.0004(10) 0.0024(11) -0.0059(11)
C16 0.0195(15) 0.0109(13) 0.0142(12) 0.0025(10) -0.0044(11) -0.0036(11)
C17 0.0130(14) 0.0123(13) 0.0157(12) -0.0041(10) -0.0014(10) -0.0011(10)
C18 0.0110(14) 0.0130(13) 0.0133(12) -0.0039(10) 0.0018(10) -0.0045(10)
C19 0.0195(15) 0.0245(15) 0.0128(13) 0.0001(11) 0.0069(11) -0.0003(12)
C20 0.0234(16) 0.0196(14) 0.0182(13) 0.0016(11) 0.0003(12) 0.0060(12)
C21 0.0147(14) 0.0139(13) 0.0110(12) -0.0014(10) 0.0020(10) -0.0029(10)
C22 0.0224(15) 0.0172(14) 0.0178(13) -0.0008(11) 0.0093(12) -0.0002(11)
C23 0.0384(19) 0.0131(14) 0.0226(14) 0.0003(11) 0.0118(13) 0.0004(12)
C24 0.040(2) 0.0180(15) 0.0347(16) 0.0009(12) 0.0206(15) -0.0096(13)
C25 0.036(2) 0.0248(17) 0.051(2) 0.0025(14) 0.0301(16) -0.0025(13)
C26 0.0224(16) 0.0142(14) 0.0334(16) -0.0008(12) 0.0157(13) 0.0001(11)
C27 0.0155(14) 0.0110(13) 0.0110(12) 0.0023(10) 0.0054(11) 0.0017(10)
C28 0.0139(14) 0.0178(14) 0.0143(13) 0.0018(10) 0.0024(11) 0.0001(11)
C29 0.0224(16) 0.0137(14) 0.0228(14) -0.0040(11) 0.0043(12) -0.0004(11)
C30 0.0278(17) 0.0161(14) 0.0252(14) 0.0015(12) 0.0038(13) 0.0110(12)
C31 0.0157(15) 0.0236(15) 0.0247(15) -0.0005(12) 0.0011(12) 0.0053(12)
C32 0.0152(15) 0.0157(14) 0.0190(13) -0.0009(11) 0.0022(11) -0.0001(11)

loop_
_atom_type_symbol
_atom_type_description
_atom_type_scat_dispersion_real
_atom_type_scat_dispersion_imag
_atom_type_scat_source
C C 0.0033 0.0016 'International Tables Vol C Tables 4.2.6.8 and 6.1.1.4'
H H 0.0000 0.0000 'International Tables Vol C Tables 4.2.6.8 and 6.1.1.4'
O O 0.0106 0.0060 'International Tables Vol C Tables 4.2.6.8 and 6.1.1.4'
P P 0.1023 0.0942 'International Tables Vol C Tables 4.2.6.8 and 6.1.1.4'
Ru Ru -1.2594 0.8363 'International Tables Vol C Tables 4.2.6.8 and 6.1.1.4'

loop_
_geom_angle_atom_site_label_1
_geom_angle_atom_site_label_2
_geom_angle_atom_site_label_3
_geom_angle
C1 Ru1 C3 94.84(11)
C1 Ru1 C2 95.81(11)
C3 Ru1 C2 93.23(10)
C1 Ru1 C11 92.02(10)
C3 Ru1 C11 95.35(9)
C2 Ru1 C11 167.85(10)
C1 Ru1 Ru3 104.29(8)
C3 Ru1 Ru3 142.26(7)
C2 Ru1 Ru3 116.31(8)
C11 Ru1 Ru3 52.44(6)
C1 Ru1 Ru2 167.17(8)
C3 Ru1 Ru2 95.18(8)
C2 Ru1 Ru2 91.61(8)
C11 Ru1 Ru2 79.08(7)
Ru3 Ru1 Ru2 62.953(9)
C1 Ru1 H1 88.1(9)
C3 Ru1 H1 177.1(9)
C2 Ru1 H1 86.4(8)
C11 Ru1 H1 84.6(8)
Ru3 Ru1 H1 36.4(8)
Ru2 Ru1 H1 81.9(9)
C5 Ru2 C6 101.64(11)
C5 Ru2 C4 93.74(10)
C6 Ru2 C4 95.44(11)
C5 Ru2 P1 92.15(7)
C6 Ru2 P1 89.83(8)
C4 Ru2 P1 171.14(8)
C5 Ru2 Ru1 82.80(8)
C6 Ru2 Ru1 174.38(7)
C4 Ru2 Ru1 87.64(8)
P1 Ru2 Ru1 86.54(3)
C5 Ru2 Ru3 140.92(8)
C6 Ru2 Ru3 117.44(8)
C4 Ru2 Ru3 83.12(8)
P1 Ru2 Ru3 88.14(3)
Ru1 Ru2 Ru3 58.192(16)
C5 Ru2 H2 172.9(9)
C6 Ru2 H2 84.0(9)
C4 Ru2 H2 90.1(8)
P1 Ru2 H2 83.4(8)
Ru1 Ru2 H2 91.3(9)
Ru3 Ru2 H2 33.7(9)
C8 Ru3 C7 90.73(10)
C8 Ru3 C9 89.81(10)
C7 Ru3 C9 108.30(11)
C8 Ru3 C10 90.80(10)
C7 Ru3 C10 146.24(10)
C9 Ru3 C10 37.98(9)
C8 Ru3 C11 116.27(9)
C7 Ru3 C11 152.12(10)
C9 Ru3 C11 67.35(9)
C10 Ru3 C11 36.04(9)
C8 Ru3 Ru1 162.31(7)
C7 Ru3 Ru1 106.80(7)
C9 Ru3 Ru1 87.02(7)
C10 Ru3 Ru1 76.08(6)
C11 Ru3 Ru1 46.78(6)
C8 Ru3 Ru2 116.15(8)
C7 Ru3 Ru2 101.37(8)
C9 Ru3 Ru2 140.18(7)
C10 Ru3 Ru2 108.10(7)
C11 Ru3 Ru2 73.94(7)
Ru1 Ru3 Ru2 58.855(11)
C8 Ru3 H2 85.3(8)
C7 Ru3 H2 99.3(7)
C9 Ru3 H2 152.0(7)
C10 Ru3 H2 114.4(7)
C11 Ru3 H2 90.2(7)
Ru1 Ru3 H2 89.3(7)
Ru2 Ru3 H2 31.0(7)
C8 Ru3 H1 160.4(8)
C7 Ru3 H1 72.9(8)
C9 Ru3 H1 85.4(9)
C10 Ru3 H1 97.0(9)
C11 Ru3 H1 79.3(8)
Ru1 Ru3 H1 36.4(8)
Ru2 Ru3 H1 78.5(9)
H2 Ru3 H1 107.5(12)
C21 P1 C27 104.85(11)
C21 P1 C12 107.07(11)
C27 P1 C12 109.51(11)
C21 P1 Ru2 114.01(8)
C27 P1 Ru2 111.44(8)
C12 P1 Ru2 109.72(8)
O1 C1 Ru1 178.2(2)
O2 C2 Ru1 179.4(3)
O3 C3 Ru1 176.0(2)
O4 C4 Ru2 178.2(2)
O5 C5 Ru2 178.3(2)
O6 C6 Ru2 179.0(2)
O7 C7 Ru3 174.8(2)
O8 C8 Ru3 177.5(2)
C10 C9 Ru3 74.74(14)
C10 C9 H9A 116.0
Ru3 C9 H9A 116.0
C10 C9 H9B 116.0
Ru3 C9 H9B 116.0
H9A C9 H9B 113.0
C11 C10 C9 119.8(2)
C11 C10 C18 109.5(2)
C9 C10 C18 130.0(2)
C11 C10 Ru3 72.53(14)
C9 C10 Ru3 67.28(13)
C18 C10 Ru3 124.81(16)
C10 C11 C12 108.18(19)
C10 C11 Ru1 129.24(17)
C12 C11 Ru1 122.39(17)
C10 C11 Ru3 71.44(13)
C12 C11 Ru3 127.53(16)
Ru1 C11 Ru3 80.78(8)
C13 C12 C11 104.55(19)
C13 C12 P1 119.00(17)
C11 C12 P1 107.19(16)
C13 C12 H12 108.6
C11 C12 H12 108.6
P1 C12 H12 108.6
C14 C13 C18 122.5(2)
C14 C13 C12 128.5(2)
C18 C13 C12 108.9(2)
C15 C14 C13 116.4(2)
C15 C14 C19 120.5(2)
C13 C14 C19 123.1(2)
C16 C15 C14 121.5(2)
C16 C15 H15 119.3
C14 C15 H15 119.3
C15 C16 C17 122.7(2)
C15 C16 H16 118.7
C17 C16 H16 118.7
C16 C17 C18 116.5(2)
C16 C17 C20 119.3(2)
C18 C17 C20 124.2(2)
C17 C18 C13 120.4(2)
C17 C18 C10 130.7(2)
C13 C18 C10 108.7(2)
C14 C19 H19A 109.5
C14 C19 H19B 109.5
H19A C19 H19B 109.5
C14 C19 H19C 109.5
H19A C19 H19C 109.5
H19B C19 H19C 109.5
C17 C20 H20A 109.5
C17 C20 H20B 109.5
H20A C20 H20B 109.5
C17 C20 H20C 109.5
H20A C20 H20C 109.5
H20B C20 H20C 109.5
C26 C21 C22 118.6(2)
C26 C21 P1 123.7(2)
C22 C21 P1 117.67(19)
C23 C22 C21 120.6(2)
C23 C22 H22 119.7
C21 C22 H22 119.7
C24 C23 C22 120.2(3)
C24 C23 H23 119.9
C22 C23 H23 119.9
C23 C24 C25 119.6(2)
C23 C24 H24 120.2
C25 C24 H24 120.2
C24 C25 C26 120.1(3)
C24 C25 H25 119.9
C26 C25 H25 119.9
C21 C26 C25 120.8(3)
C21 C26 H26 119.6
C25 C26 H26 119.6
C32 C27 C28 118.9(2)
C32 C27 P1 116.78(18)
C28 C27 P1 123.97(19)
C29 C28 C27 120.0(2)
C29 C28 H28 120.0
C27 C28 H28 120.0
C30 C29 C28 120.4(2)
C30 C29 H29 119.8
C28 C29 H29 119.8
C31 C30 C29 120.1(2)
C31 C30 H30 119.9
C29 C30 H30 119.9
C30 C31 C32 119.7(3)
C30 C31 H31 120.2
C32 C31 H31 120.2
C31 C32 C27 120.9(2)
C31 C32 H32 119.6
C27 C32 H32 119.6

loop_
_geom_bond_atom_site_label_1
_geom_bond_atom_site_label_2
_geom_bond_distance
Ru1 C1 1.906(3)
Ru1 C3 1.921(3)
Ru1 C2 1.958(3)
Ru1 C11 2.101(2)
Ru1 Ru3 2.8461(6)
Ru1 Ru2 2.8664(6)
Ru1 H1 1.77(2)
Ru2 C5 1.917(3)
Ru2 C6 1.925(3)
Ru2 C4 1.929(3)
Ru2 P1 2.3869(8)
Ru2 Ru3 2.9828(6)
Ru2 H2 1.70(2)
Ru3 C8 1.866(3)
Ru3 C7 1.884(3)
Ru3 C9 2.172(3)
Ru3 C10 2.271(2)
Ru3 C11 2.286(2)
Ru3 H2 1.83(3)
Ru3 H1 1.77(3)
P1 C21 1.835(3)
P1 C27 1.836(2)
P1 C12 1.856(3)
O1 C1 1.140(3)
O2 C2 1.132(3)
O3 C3 1.141(3)
O4 C4 1.137(3)
O5 C5 1.138(3)
O6 C6 1.136(3)
O7 C7 1.149(3)
O8 C8 1.150(3)
C9 C10 1.449(3)
C9 H9A 0.9700
C9 H9B 0.9700
C10 C11 1.410(3)
C10 C18 1.492(3)
C11 C12 1.528(3)
C12 C13 1.526(3)
C12 H12 0.9800
C13 C14 1.394(3)
C13 C18 1.405(3)
C14 C15 1.394(3)
C14 C19 1.508(3)
C15 C16 1.381(4)
C15 H15 0.9300
C16 C17 1.398(3)
C16 H16 0.9300
C17 C18 1.400(3)
C17 C20 1.506(3)
C19 H19A 0.9600
C19 H19B 0.9600
C19 H19C 0.9600
C20 H20A 0.9600
C20 H20B 0.9600
C20 H20C 0.9600
C21 C26 1.377(3)
C21 C22 1.397(3)
C22 C23 1.383(3)
C22 H22 0.9300
C23 C24 1.380(4)
C23 H23 0.9300
C24 C25 1.380(4)
C24 H24 0.9300
C25 C26 1.390(4)
C25 H25 0.9300
C26 H26 0.9300
C27 C32 1.392(3)
C27 C28 1.392(3)
C28 C29 1.391(3)
C28 H28 0.9300
C29 C30 1.382(4)
C29 H29 0.9300
C30 C31 1.379(4)
C30 H30 0.9300
C31 C32 1.389(4)
C31 H31 0.9300
C32 H32 0.9300

loop_
_geom_torsion_atom_site_label_1
_geom_torsion_atom_site_label_2
_geom_torsion_atom_site_label_3
_geom_torsion_atom_site_label_4
_geom_torsion
C1 Ru1 Ru2 C5 176.1(3)
C3 Ru1 Ru2 C5 34.87(10)
C2 Ru1 Ru2 C5 -58.52(10)
C11 Ru1 Ru2 C5 129.34(9)
Ru3 Ru1 Ru2 C5 -177.43(7)
C1 Ru1 Ru2 C6 33.6(8)
C3 Ru1 Ru2 C6 -107.6(8)
C2 Ru1 Ru2 C6 159.0(8)
C11 Ru1 Ru2 C6 -13.2(7)
Ru3 Ru1 Ru2 C6 40.1(7)
C1 Ru1 Ru2 C4 -89.9(3)
C3 Ru1 Ru2 C4 128.94(10)
C2 Ru1 Ru2 C4 35.55(11)
C11 Ru1 Ru2 C4 -136.59(10)
Ru3 Ru1 Ru2 C4 -83.36(7)
C1 Ru1 Ru2 P1 83.5(3)
C3 Ru1 Ru2 P1 -57.74(7)
C2 Ru1 Ru2 P1 -151.14(8)
C11 Ru1 Ru2 P1 36.73(7)
Ru3 Ru1 Ru2 P1 89.95(2)
C1 Ru1 Ru2 Ru3 -6.5(3)
C3 Ru1 Ru2 Ru3 -147.70(7)
C2 Ru1 Ru2 Ru3 118.91(8)
C11 Ru1 Ru2 Ru3 -53.23(6)
C1 Ru1 Ru3 C8 100.1(3)
C3 Ru1 Ru3 C8 -18.0(3)
C2 Ru1 Ru3 C8 -155.9(3)
C11 Ru1 Ru3 C8 18.7(3)
Ru2 Ru1 Ru3 C8 -78.5(3)
C1 Ru1 Ru3 C7 -88.15(12)
C3 Ru1 Ru3 C7 153.74(15)
C2 Ru1 Ru3 C7 15.89(12)
C11 Ru1 Ru3 C7 -169.52(12)
Ru2 Ru1 Ru3 C7 93.34(9)
C1 Ru1 Ru3 C9 20.08(10)
C3 Ru1 Ru3 C9 -98.04(14)
C2 Ru1 Ru3 C9 124.11(11)
C11 Ru1 Ru3 C9 -61.30(11)
Ru2 Ru1 Ru3 C9 -158.44(6)
C1 Ru1 Ru3 C10 56.92(10)
C3 Ru1 Ru3 C10 -61.19(14)
C2 Ru1 Ru3 C10 160.96(11)
C11 Ru1 Ru3 C10 -24.45(11)
Ru2 Ru1 Ru3 C10 -121.59(7)
C1 Ru1 Ru3 C11 81.37(12)
C3 Ru1 Ru3 C11 -36.74(15)
C2 Ru1 Ru3 C11 -174.59(12)
Ru2 Ru1 Ru3 C11 -97.14(9)
C1 Ru1 Ru3 Ru2 178.51(7)
C3 Ru1 Ru3 Ru2 60.40(13)
C2 Ru1 Ru3 Ru2 -77.45(9)
C11 Ru1 Ru3 Ru2 97.14(9)
C5 Ru2 Ru3 C8 164.67(13)
C6 Ru2 Ru3 C8 -15.30(11)
C4 Ru2 Ru3 C8 -107.88(11)
P1 Ru2 Ru3 C8 73.55(8)
Ru1 Ru2 Ru3 C8 160.63(8)
C5 Ru2 Ru3 C7 -98.83(14)
C6 Ru2 Ru3 C7 81.20(11)
C4 Ru2 Ru3 C7 -11.38(11)
P1 Ru2 Ru3 C7 170.04(8)
Ru1 Ru2 Ru3 C7 -102.88(8)
C5 Ru2 Ru3 C9 39.01(15)
C6 Ru2 Ru3 C9 -140.96(13)
C4 Ru2 Ru3 C9 126.46(13)
P1 Ru2 Ru3 C9 -52.12(10)
Ru1 Ru2 Ru3 C9 34.97(10)
C5 Ru2 Ru3 C10 64.49(13)
C6 Ru2 Ru3 C10 -115.48(10)
C4 Ru2 Ru3 C10 151.94(10)
P1 Ru2 Ru3 C10 -26.63(6)
Ru1 Ru2 Ru3 C10 60.45(6)
C5 Ru2 Ru3 C11 52.85(12)
C6 Ru2 Ru3 C11 -127.12(10)
C4 Ru2 Ru3 C11 140.30(10)
P1 Ru2 Ru3 C11 -38.28(6)
Ru1 Ru2 Ru3 C11 48.80(6)
C5 Ru2 Ru3 Ru1 4.04(11)
C6 Ru2 Ru3 Ru1 -175.92(8)
C4 Ru2 Ru3 Ru1 91.50(8)
P1 Ru2 Ru3 Ru1 -87.08(2)
C5 Ru2 P1 C21 133.05(12)
C6 Ru2 P1 C21 31.40(12)
C4 Ru2 P1 C21 -95.3(5)
Ru1 Ru2 P1 C21 -144.30(9)
Ru3 Ru2 P1 C21 -86.06(9)
C5 Ru2 P1 C27 14.59(12)
C6 Ru2 P1 C27 -87.05(12)
C4 Ru2 P1 C27 146.3(5)
Ru1 Ru2 P1 C27 97.25(9)
Ru3 Ru2 P1 C27 155.49(9)
C5 Ru2 P1 C12 -106.87(11)
C6 Ru2 P1 C12 151.48(11)
C4 Ru2 P1 C12 24.8(5)
Ru1 Ru2 P1 C12 -24.22(8)
Ru3 Ru2 P1 C12 34.02(8)
C3 Ru1 C1 O1 81(8)
C2 Ru1 C1 O1 174(100)
C11 Ru1 C1 O1 -15(8)
Ru3 Ru1 C1 O1 -67(8)
Ru2 Ru1 C1 O1 -61(8)
C1 Ru1 C2 O2 53(31)
C3 Ru1 C2 O2 148(31)
C11 Ru1 C2 O2 -77(31)
Ru3 Ru1 C2 O2 -56(31)
Ru2 Ru1 C2 O2 -117(31)
C1 Ru1 C3 O3 27(3)
C2 Ru1 C3 O3 -69(3)
C11 Ru1 C3 O3 120(3)
Ru3 Ru1 C3 O3 148(3)
Ru2 Ru1 C3 O3 -161(3)
C5 Ru2 C4 O4 -139(8)
C6 Ru2 C4 O4 -37(8)
P1 Ru2 C4 O4 89(8)
Ru1 Ru2 C4 O4 138(8)
Ru3 Ru2 C4 O4 80(8)
C6 Ru2 C5 O5 -45(8)
C4 Ru2 C5 O5 52(8)
P1 Ru2 C5 O5 -135(8)
Ru1 Ru2 C5 O5 139(8)
Ru3 Ru2 C5 O5 135(8)
C5 Ru2 C6 O6 6(14)
C4 Ru2 C6 O6 -89(14)
P1 Ru2 C6 O6 98(14)
Ru1 Ru2 C6 O6 147(13)
Ru3 Ru2 C6 O6 -175(100)
C8 Ru3 C7 O7 -174(3)
C9 Ru3 C7 O7 -84(3)
C10 Ru3 C7 O7 -81(3)
C11 Ru3 C7 O7 -8(3)
Ru1 Ru3 C7 O7 9(3)
Ru2 Ru3 C7 O7 69(3)
C7 Ru3 C8 O8 59(5)
C9 Ru3 C8 O8 -49(5)
C10 Ru3 C8 O8 -87(5)
C11 Ru3 C8 O8 -114(5)
Ru1 Ru3 C8 O8 -129(5)
Ru2 Ru3 C8 O8 162(5)
C8 Ru3 C9 C10 -91.53(15)
C7 Ru3 C9 C10 177.76(14)
C11 Ru3 C9 C10 27.21(13)
Ru1 Ru3 C9 C10 71.05(13)
Ru2 Ru3 C9 C10 41.64(18)
Ru3 C9 C10 C11 -52.0(2)
Ru3 C9 C10 C18 117.2(3)
C8 Ru3 C10 C11 -137.16(15)
C7 Ru3 C10 C11 130.34(18)
C9 Ru3 C10 C11 134.2(2)
Ru1 Ru3 C10 C11 30.84(12)
Ru2 Ru3 C10 C11 -19.24(14)
C8 Ru3 C10 C9 88.68(15)
C7 Ru3 C10 C9 -3.8(2)
C11 Ru3 C10 C9 -134.2(2)
Ru1 Ru3 C10 C9 -103.32(14)
Ru2 Ru3 C10 C9 -153.41(12)
C8 Ru3 C10 C18 -35.2(2)
C7 Ru3 C10 C18 -127.7(2)
C9 Ru3 C10 C18 -123.9(3)
C11 Ru3 C10 C18 102.0(2)
Ru1 Ru3 C10 C18 132.8(2)
Ru2 Ru3 C10 C18 82.7(2)
C9 C10 C11 C12 174.2(2)
C18 C10 C11 C12 2.9(3)
Ru3 C10 C11 C12 124.47(17)
C9 C10 C11 Ru1 -10.8(3)
C18 C10 C11 Ru1 177.94(16)
Ru3 C10 C11 Ru1 -60.50(18)
C9 C10 C11 Ru3 49.7(2)
C18 C10 C11 Ru3 -121.56(18)
C1 Ru1 C11 C10 -49.8(2)
C3 Ru1 C11 C10 -144.9(2)
C2 Ru1 C11 C10 80.4(5)
Ru3 Ru1 C11 C10 56.7(2)
Ru2 Ru1 C11 C10 120.9(2)
C1 Ru1 C11 C12 124.58(19)
C3 Ru1 C11 C12 29.5(2)
C2 Ru1 C11 C12 -105.2(5)
Ru3 Ru1 C11 C12 -128.9(2)
Ru2 Ru1 C11 C12 -64.73(18)
C1 Ru1 C11 Ru3 -106.53(9)
C3 Ru1 C11 Ru3 158.42(9)
C2 Ru1 C11 Ru3 23.7(5)
Ru2 Ru1 C11 Ru3 64.16(5)
C8 Ru3 C11 C10 49.30(17)
C7 Ru3 C11 C10 -115.1(2)
C9 Ru3 C11 C10 -28.58(14)
Ru1 Ru3 C11 C10 -136.93(16)
Ru2 Ru3 C11 C10 160.97(14)
C8 Ru3 C11 C12 -49.7(2)
C7 Ru3 C11 C12 145.9(2)
C9 Ru3 C11 C12 -127.6(2)
C10 Ru3 C11 C12 -99.0(2)
Ru1 Ru3 C11 C12 124.0(2)
Ru2 Ru3 C11 C12 61.9(2)
C8 Ru3 C11 Ru1 -173.77(9)
C7 Ru3 C11 Ru1 21.9(2)
C9 Ru3 C11 Ru1 108.35(10)
C10 Ru3 C11 Ru1 136.93(16)
Ru2 Ru3 C11 Ru1 -62.09(6)
C10 C11 C12 C13 -0.7(3)
Ru1 C11 C12 C13 -176.12(16)
Ru3 C11 C12 C13 79.5(2)
C10 C11 C12 P1 -127.88(18)
Ru1 C11 C12 P1 56.7(2)
Ru3 C11 C12 P1 -47.7(2)
C21 P1 C12 C13 -0.1(2)
C27 P1 C12 C13 113.10(18)
Ru2 P1 C12 C13 -124.28(16)
C21 P1 C12 C11 118.11(16)
C27 P1 C12 C11 -128.73(16)
Ru2 P1 C12 C11 -6.11(17)
C11 C12 C13 C14 175.1(2)
P1 C12 C13 C14 -65.3(3)
C11 C12 C13 C18 -1.9(3)
P1 C12 C13 C18 117.6(2)
C18 C13 C14 C15 -2.6(4)
C12 C13 C14 C15 -179.3(2)
C18 C13 C14 C19 175.8(2)
C12 C13 C14 C19 -0.9(4)
C13 C14 C15 C16 0.4(4)
C19 C14 C15 C16 -178.0(2)
C14 C15 C16 C17 1.4(4)
C15 C16 C17 C18 -1.1(4)
C15 C16 C17 C20 -179.5(2)
C16 C17 C18 C13 -1.0(4)
C20 C17 C18 C13 177.3(2)
C16 C17 C18 C10 174.7(2)
C20 C17 C18 C10 -7.1(4)
C14 C13 C18 C17 2.9(4)
C12 C13 C18 C17 -179.8(2)
C14 C13 C18 C10 -173.6(2)
C12 C13 C18 C10 3.7(3)
C11 C10 C18 C17 179.7(2)
C9 C10 C18 C17 9.7(4)
Ru3 C10 C18 C17 97.9(3)
C11 C10 C18 C13 -4.2(3)
C9 C10 C18 C13 -174.3(2)
Ru3 C10 C18 C13 -86.1(2)
C27 P1 C21 C26 4.9(3)
C12 P1 C21 C26 121.2(2)
Ru2 P1 C21 C26 -117.2(2)
C27 P1 C21 C22 -175.11(19)
C12 P1 C21 C22 -58.8(2)
Ru2 P1 C21 C22 62.7(2)
C26 C21 C22 C23 1.0(4)
P1 C21 C22 C23 -179.0(2)
C21 C22 C23 C24 -0.1(4)
C22 C23 C24 C25 -0.3(5)
C23 C24 C25 C26 -0.3(5)
C22 C21 C26 C25 -1.5(4)
P1 C21 C26 C25 178.4(2)
C24 C25 C26 C21 1.2(5)
C21 P1 C27 C32 -65.6(2)
C12 P1 C27 C32 179.78(17)
Ru2 P1 C27 C32 58.18(19)
C21 P1 C27 C28 121.4(2)
C12 P1 C27 C28 6.8(2)
Ru2 P1 C27 C28 -114.80(19)
C32 C27 C28 C29 -0.8(3)
P1 C27 C28 C29 172.05(18)
C27 C28 C29 C30 1.8(4)
C28 C29 C30 C31 -0.5(4)
C29 C30 C31 C32 -1.7(4)
C30 C31 C32 C27 2.7(4)
C28 C27 C32 C31 -1.4(4)
P1 C27 C32 C31 -174.78(19)
